data_7060213
loop_
_publ_author_name
'Li, Meijing'
'Zhang, Xinxin'
'Zhen, Shijie'
'Xu, Jingkun'

_publ_section_title
;
 Multichannel transport in conjugated polymers based on through-space
 conjugated naphthalene
;
_journal_issue 4
_journal_name_full 'New Journal of Chemistry'
_journal_page_first 1795
_journal_page_last 1799
_journal_paper_doi 10.1039/D0NJ05800A
_journal_volume 45
_journal_year 2021
_chemical_formula_moiety 'C18 H12 S2'
_chemical_formula_sum 'C18 H12 S2'
_chemical_formula_weight 292.40
_space_group_crystal_system monoclinic
_space_group_IT_number 14
_space_group_name_Hall '-P 2yn'
_space_group_name_H-M_alt 'P 1 21/n 1'
_atom_sites_solution_hydrogens geom
_atom_sites_solution_primary dual
_audit_creation_date 2019-01-02
_audit_creation_method
;
Olex2 1.2
(compiled 2018.05.29 svn.r3508 for OlexSys, GUI svn.r5506)
;
_audit_update_record
;
2019-03-09 deposited with the CCDC.	2020-12-23 downloaded from the CCDC.
;
_cell_angle_alpha 90
_cell_angle_beta 104.253(2)
_cell_angle_gamma 90
_cell_formula_units_Z 4
_cell_length_a 10.9084(2)
_cell_length_b 10.59026(18)
_cell_length_c 12.3593(3)
_cell_measurement_reflns_used 6138
_cell_measurement_temperature 150.00(10)
_cell_measurement_theta_max 73.2390
_cell_measurement_theta_min 4.1730
_cell_volume 1383.83(5)
_computing_cell_refinement 'CrysAlisPro 1.171.39.44a (Rigaku OD, 2018)'
_computing_data_collection 'CrysAlisPro 1.171.39.44a (Rigaku OD, 2018)'
_computing_data_reduction 'CrysAlisPro 1.171.39.44a (Rigaku OD, 2018)'
_computing_molecular_graphics 'Olex2 (Dolomanov et al., 2009)'
_computing_publication_material 'Olex2 (Dolomanov et al., 2009)'
_computing_structure_refinement 'ShelXL (Sheldrick, 2015)'
_computing_structure_solution 'ShelXT (Sheldrick, 2015)'
_diffrn_ambient_environment N~2~
_diffrn_ambient_temperature 150.00(10)
_diffrn_detector 'CCD plate'
_diffrn_measured_fraction_theta_full 0.995
_diffrn_measured_fraction_theta_max 0.995
_diffrn_measurement_details
;
List of Runs (angles in degrees, time in seconds):

  # Type    Start    End  Width  t~exp~   \w     \q     \k     \f   Frames
#--------------------------------------------------------------------------
  1  \w    -14.00  61.00   0.50    0.50    --    0.00  19.00  90.00  150
  2  \w    -84.00 -34.00   0.50    0.52    --    5.00 -72.00 -60.00  100
  3  \w    -17.00  18.00   0.50    0.52    --    5.00 -72.00 -60.00   70
  4  \w   -113.00 -14.00   0.50    0.52    --  -98.80  19.00 -90.00  198
  5  \w   -167.00 -89.00   0.50    0.52    --  -98.80 -57.00   0.00  156
  6  \w    -98.00 -21.00   0.50    0.52    --  -98.80  72.00 -60.00  154
  7  \w   -112.00 -15.00   0.50    0.52    --  -98.80  72.00 120.00  194
  8  \w   -112.00 -58.00   0.50    0.52    --  -98.80  72.00  90.00  108
  9  \w    -76.00 -51.00   0.50    0.52    --  -98.80  57.00  60.00   50
 10  \w   -173.00-125.00   0.50    0.52    --  -98.80 -19.00 -90.00   96
 11  \w   -180.00-154.00   0.50    0.52    --  -98.80 -57.00-150.00   52
 12  \w   -111.00 -24.00   0.50    0.52    --  -98.80  19.00 150.00  174
 13  \w     56.00  82.00   0.50    0.50    --    0.00  72.00-150.00   52
 14  \w    -13.00  33.00   0.50    0.50    --    0.00  72.00-150.00   92
 15  \w     -7.00  21.00   0.50    0.52    --    5.00  57.00 150.00   56
 16  \w     42.00  92.00   0.50    0.52    --    5.00  57.00 150.00  100
 17  \w   -107.00 -82.00   0.50    0.52    --  -98.80  72.00 -90.00   50
 18  \w    -71.00 -46.00   0.50    0.52    --  -98.80  72.00 -90.00   50
 19  \w   -112.00 -58.00   0.50    0.52    --  -98.80  72.00   0.00  108
 20  \w    -88.00 -62.00   0.50    0.52    --  -98.80  72.00  30.00   52
 21  \w   -103.00 -27.00   0.50    0.52    --  -98.80  57.00-120.00  152
 22  \w    -99.00 -48.00   0.50    0.52    --  -98.80  72.00 150.00  102
 23  \w   -161.00-132.00   0.50    0.52    --  -98.80 -19.00 150.00   58
 24  \w   -183.00-133.00   0.50    0.52    --  -98.80 -19.00-150.00  100
 25  \w   -120.00 -88.00   0.50    0.52    --  -98.80 -19.00-150.00   64
 26  \w   -126.00 -86.00   0.50    0.52    --  -98.80 -19.00 -90.00   80
 27  \w    -89.00 -29.00   0.50    0.52    --  -98.80  38.00   0.00  120
 28  \w    -97.00 -54.00   0.50    0.52    --  -98.80  72.00-120.00   86
 29  \w   -113.00 -83.00   0.50    0.52    --  -98.80  72.00  60.00   60
 30  \w    -70.00 -29.00   0.50    0.52    --  -98.80  72.00  60.00   82
 31  \w   -111.00 -73.00   0.50    0.52    --  -98.80  72.00-150.00   76
;
_diffrn_measurement_device 'four-circle diffractometer'
_diffrn_measurement_device_type 'XtaLAB AFC12 (RCD3): Kappa single'
_diffrn_measurement_method '\w scans'
_diffrn_orient_matrix_type 'CrysAlisPro convention (1999,Acta A55,543-557)'
_diffrn_orient_matrix_UB_11 -0.0641011000
_diffrn_orient_matrix_UB_12 -0.0780476000
_diffrn_orient_matrix_UB_13 0.0757814000
_diffrn_orient_matrix_UB_21 0.1028278000
_diffrn_orient_matrix_UB_22 -0.1021430000
_diffrn_orient_matrix_UB_23 0.0108049000
_diffrn_orient_matrix_UB_31 0.0809010000
_diffrn_orient_matrix_UB_32 0.0680524000
_diffrn_orient_matrix_UB_33 0.1033901000
_diffrn_radiation_monochromator mirror
_diffrn_radiation_probe x-ray
_diffrn_radiation_type CuK\a
_diffrn_radiation_wavelength 1.54184
_diffrn_reflns_av_R_equivalents 0.0318
_diffrn_reflns_av_unetI/netI 0.0266
_diffrn_reflns_Laue_measured_fraction_full 0.995
_diffrn_reflns_Laue_measured_fraction_max 0.995
_diffrn_reflns_limit_h_max 13
_diffrn_reflns_limit_h_min -12
_diffrn_reflns_limit_k_max 12
_diffrn_reflns_limit_k_min -12
_diffrn_reflns_limit_l_max 14
_diffrn_reflns_limit_l_min -14
_diffrn_reflns_number 9795
_diffrn_reflns_point_group_measured_fraction_full 0.995
_diffrn_reflns_point_group_measured_fraction_max 0.995
_diffrn_reflns_theta_full 67.065
_diffrn_reflns_theta_max 67.065
_diffrn_reflns_theta_min 4.850
_diffrn_source 'Rotating-anode X-ray tube (dual wavelength)'
_diffrn_source_type 'Rigaku (Cu) X-ray DW Source'
_exptl_absorpt_coefficient_mu 3.343
_exptl_absorpt_correction_T_max 1.00000
_exptl_absorpt_correction_T_min 0.76662
_exptl_absorpt_correction_type multi-scan
_exptl_absorpt_process_details
;
CrysAlisPro 1.171.39.44a (Rigaku Oxford Diffraction, 2018)
Empirical absorption correction using spherical harmonics,
 implemented in SCALE3 ABSPACK scaling algorithm.
;
_exptl_crystal_density_diffrn 1.403
_exptl_crystal_description block
_exptl_crystal_F_000 608
_exptl_crystal_size_max 0.08
_exptl_crystal_size_mid 0.08
_exptl_crystal_size_min 0.07
_refine_diff_density_max 0.274
_refine_diff_density_min -0.276
_refine_diff_density_rms 0.048
_refine_ls_extinction_method none
_refine_ls_goodness_of_fit_ref 1.074
_refine_ls_hydrogen_treatment constr
_refine_ls_matrix_type full
_refine_ls_number_parameters 181
_refine_ls_number_reflns 2459
_refine_ls_number_restraints 0
_refine_ls_restrained_S_all 1.074
_refine_ls_R_factor_all 0.0320
_refine_ls_R_factor_gt 0.0286
_refine_ls_shift/su_max 0.001
_refine_ls_shift/su_mean 0.000
_refine_ls_structure_factor_coef Fsqd
_refine_ls_weighting_details 'w=1/[\s^2^(Fo^2^)+(0.0441P)^2^+0.5539P] where P=(Fo^2^+2Fc^2^)/3'
_refine_ls_weighting_scheme calc
_refine_ls_wR_factor_gt 0.0794
_refine_ls_wR_factor_ref 0.0824
_reflns_Friedel_coverage 0.000
_reflns_number_gt 2233
_reflns_number_total 2459
_reflns_threshold_expression 'I > 2\s(I)'
_cod_data_source_file d0nj05800a3.cif
_cod_data_source_block 2
_cod_depositor_comments 'Adding full bibliography for 7060210--7060213.cif.'
_cod_original_cell_volume 1383.84(5)
_cod_database_code 7060213
_shelx_shelxl_version_number 2018/3
_shelx_space_group_comment
;
The symmetry employed for this shelxl refinement is uniquely defined
by the following loop, which should always be used as a source of
symmetry information in preference to the above space-group names.
They are only intended as comments.
;
_reflns_odcompleteness_completeness 99.43
_reflns_odcompleteness_iscentric 1
_reflns_odcompleteness_theta 66.97
_olex2_refinement_description
;
1. Fixed Uiso
 At 1.2 times of:
  All C(H) groups
2.a Aromatic/amide H refined with riding coordinates:
 C005(H005), C007(H007), C008(H008), C00A(H00A), C00B(H00B), C00C(H00C),
 C00F(H00F), C00G(H00G), C00H(H00H), C00I(H00I), C00J(H00J), C00K(H00K)
;
_olex2_submission_special_instructions 'No special instructions were received'
_oxdiff_exptl_absorpt_empirical_details
;
Empirical correction (ABSPACK) includes:
- Absorption correction using spherical harmonics
- Frame scaling
;
_oxdiff_exptl_absorpt_empirical_full_max 3.809
_oxdiff_exptl_absorpt_empirical_full_min 0.714

loop_
_space_group_symop_operation_xyz
'x, y, z'
'-x+1/2, y+1/2, -z+1/2'
'-x, -y, -z'
'x-1/2, -y-1/2, z-1/2'

loop_
_atom_site_label
_atom_site_type_symbol
_atom_site_fract_x
_atom_site_fract_y
_atom_site_fract_z
_atom_site_U_iso_or_equiv
_atom_site_adp_type
_atom_site_occupancy
_atom_site_site_symmetry_order
_atom_site_calc_flag
_atom_site_refinement_flags_posn
_atom_site_refinement_flags_adp
_atom_site_refinement_flags_occupancy
_atom_site_disorder_assembly
_atom_site_disorder_group
S01 S 0.25233(4) 0.27316(4) 0.68434(3) 0.02653(13) Uani 1 1 d . . . . .
S02 S 0.68599(4) 0.47626(4) 0.77269(4) 0.02693(13) Uani 1 1 d . . . . .
C003 C 0.33598(14) 0.36515(14) 0.61183(12) 0.0193(3) Uani 1 1 d . . . . .
C004 C 0.35216(14) 0.60655(14) 0.59711(12) 0.0187(3) Uani 1 1 d . . . . .
C005 C 0.53547(17) 0.73552(15) 0.68254(14) 0.0251(4) Uani 1 1 d . . . . .
H005 H 0.616883 0.741991 0.728175 0.030 Uiso 1 1 calc R . . . .
C006 C 0.47298(15) 0.62121(14) 0.67623(13) 0.0192(3) Uani 1 1 d . . . . .
C007 C 0.48208(15) 0.47019(13) 0.84115(12) 0.0190(3) Uani 1 1 d . . . . .
H007 H 0.400652 0.485140 0.848863 0.023 Uiso 1 1 calc R . . . .
C008 C 0.44554(15) 0.30697(14) 0.60564(13) 0.0224(3) Uani 1 1 d . . . . .
H008 H 0.502619 0.340936 0.568731 0.027 Uiso 1 1 calc R . . . .
C009 C 0.53187(14) 0.52465(14) 0.75955(13) 0.0192(3) Uani 1 1 d . . . . .
C00A C 0.46298(17) 0.18870(15) 0.66178(15) 0.0298(4) Uani 1 1 d . . . . .
H00A H 0.533424 0.137585 0.666478 0.036 Uiso 1 1 calc R . . . .
C00B C 0.16781(16) 0.49009(17) 0.49276(14) 0.0277(4) Uani 1 1 d . . . . .
H00B H 0.125402 0.413958 0.474027 0.033 Uiso 1 1 calc R . . . .
C00C C 0.11118(16) 0.60198(18) 0.44346(15) 0.0325(4) Uani 1 1 d . . . . .
H00C H 0.031080 0.599809 0.395010 0.039 Uiso 1 1 calc R . . . .
C00D C 0.29533(16) 0.71850(15) 0.54088(13) 0.0229(3) Uani 1 1 d . . . . .
C00E C 0.28433(15) 0.48966(14) 0.56805(13) 0.0199(3) Uani 1 1 d . . . . .
C00F C 0.36620(17) 0.15828(16) 0.70773(16) 0.0325(4) Uani 1 1 d . . . . .
H00F H 0.362142 0.084189 0.747085 0.039 Uiso 1 1 calc R . . . .
C00G C 0.57059(16) 0.38840(15) 0.91201(14) 0.0255(4) Uani 1 1 d . . . . .
H00G H 0.552575 0.343488 0.970895 0.031 Uiso 1 1 calc R . . . .
C00H C 0.48027(18) 0.84217(15) 0.62241(15) 0.0294(4) Uani 1 1 d . . . . .
H00H H 0.525379 0.917373 0.627619 0.035 Uiso 1 1 calc R . . . .
C00I C 0.17368(16) 0.71317(17) 0.46675(15) 0.0294(4) Uani 1 1 d . . . . .
H00I H 0.136123 0.787015 0.433564 0.035 Uiso 1 1 calc R . . . .
C00J C 0.68361(16) 0.38260(16) 0.88502(15) 0.0286(4) Uani 1 1 d . . . . .
H00J H 0.751513 0.333729 0.922880 0.034 Uiso 1 1 calc R . . . .
C00K C 0.36100(17) 0.83518(15) 0.55674(14) 0.0283(4) Uani 1 1 d . . . . .
H00K H 0.321915 0.907541 0.521783 0.034 Uiso 1 1 calc R . . . .

loop_
_atom_site_aniso_label
_atom_site_aniso_U_11
_atom_site_aniso_U_22
_atom_site_aniso_U_33
_atom_site_aniso_U_23
_atom_site_aniso_U_13
_atom_site_aniso_U_12
S01 0.0271(2) 0.0253(2) 0.0280(2) 0.00383(16) 0.00837(17) -0.00503(15)
S02 0.0216(2) 0.0280(2) 0.0306(3) 0.00226(16) 0.00527(17) 0.00152(15)
C003 0.0217(8) 0.0194(7) 0.0160(7) -0.0027(6) 0.0030(6) -0.0043(6)
C004 0.0202(8) 0.0208(8) 0.0169(7) 0.0013(6) 0.0083(6) 0.0034(6)
C005 0.0317(9) 0.0206(8) 0.0227(8) -0.0025(6) 0.0061(7) -0.0024(6)
C006 0.0236(8) 0.0176(7) 0.0170(8) -0.0011(6) 0.0065(6) 0.0025(6)
C007 0.0226(8) 0.0164(7) 0.0153(8) -0.0025(6) -0.0002(6) 0.0005(6)
C008 0.0264(8) 0.0190(7) 0.0218(8) -0.0058(6) 0.0059(7) -0.0027(6)
C009 0.0201(8) 0.0175(7) 0.0183(8) -0.0040(6) 0.0016(6) -0.0005(6)
C00A 0.0326(9) 0.0189(8) 0.0364(10) -0.0038(7) 0.0057(8) 0.0028(7)
C00B 0.0236(8) 0.0335(9) 0.0256(9) 0.0035(7) 0.0054(7) -0.0032(7)
C00C 0.0190(8) 0.0485(11) 0.0279(9) 0.0115(8) 0.0017(7) 0.0036(7)
C00D 0.0282(9) 0.0229(8) 0.0200(8) 0.0044(6) 0.0104(7) 0.0077(6)
C00E 0.0210(8) 0.0233(8) 0.0165(8) 0.0014(6) 0.0065(6) 0.0008(6)
C00F 0.0382(10) 0.0197(8) 0.0370(10) 0.0055(7) 0.0044(8) -0.0018(7)
C00G 0.0324(9) 0.0218(8) 0.0201(8) 0.0020(6) 0.0024(7) 0.0006(7)
C00H 0.0430(10) 0.0165(8) 0.0301(9) 0.0002(7) 0.0119(8) -0.0024(7)
C00I 0.0288(9) 0.0345(9) 0.0271(9) 0.0123(7) 0.0107(7) 0.0132(7)
C00J 0.0277(9) 0.0258(8) 0.0271(9) 0.0018(7) -0.0029(7) 0.0044(7)
C00K 0.0425(10) 0.0183(8) 0.0269(9) 0.0046(7) 0.0140(8) 0.0086(7)

loop_
_atom_type_symbol
_atom_type_description
_atom_type_scat_dispersion_real
_atom_type_scat_dispersion_imag
_atom_type_scat_source
C C 0.0181 0.0091 'International Tables Vol C Tables 4.2.6.8 and 6.1.1.4'
H H 0.0000 0.0000 'International Tables Vol C Tables 4.2.6.8 and 6.1.1.4'
S S 0.3331 0.5567 'International Tables Vol C Tables 4.2.6.8 and 6.1.1.4'

loop_
_geom_angle_atom_site_label_1
_geom_angle_atom_site_label_2
_geom_angle_atom_site_label_3
_geom_angle
_geom_angle_site_symmetry_1
_geom_angle_site_symmetry_3
_geom_angle_publ_flag
C00F S01 C003 91.97(8) . . ?
C00J S02 C009 92.26(8) . . ?
C008 C003 S01 110.88(12) . . ?
C008 C003 C00E 129.86(14) . . ?
C00E C003 S01 119.26(11) . . ?
C00D C004 C006 116.91(14) . . ?
C00D C004 C00E 117.04(14) . . ?
C00E C004 C006 126.04(14) . . ?
C006 C005 C00H 122.25(16) . . ?
C004 C006 C009 124.36(13) . . ?
C005 C006 C004 119.20(14) . . ?
C005 C006 C009 116.24(14) . . ?
C009 C007 C00G 111.90(14) . . ?
C003 C008 C00A 112.61(15) . . ?
C006 C009 S02 121.06(11) . . ?
C007 C009 S02 110.83(12) . . ?
C007 C009 C006 127.86(14) . . ?
C00F C00A C008 112.92(15) . . ?
C00E C00B C00C 122.00(16) . . ?
C00I C00C C00B 119.76(16) . . ?
C00I C00D C004 120.30(15) . . ?
C00I C00D C00K 119.04(15) . . ?
C00K C00D C004 120.65(15) . . ?
C004 C00E C003 123.17(14) . . ?
C00B C00E C003 116.98(14) . . ?
C00B C00E C004 119.80(14) . . ?
C00A C00F S01 111.60(13) . . ?
C00J C00G C007 113.31(15) . . ?
C00K C00H C005 119.77(16) . . ?
C00C C00I C00D 120.95(15) . . ?
C00G C00J S02 111.70(12) . . ?
C00H C00K C00D 120.55(15) . . ?

loop_
_geom_bond_atom_site_label_1
_geom_bond_atom_site_label_2
_geom_bond_distance
_geom_bond_site_symmetry_2
_geom_bond_publ_flag
S01 C003 1.7284(15) . ?
S01 C00F 1.7116(18) . ?
S02 C009 1.7266(16) . ?
S02 C00J 1.7116(18) . ?
C003 C008 1.363(2) . ?
C003 C00E 1.483(2) . ?
C004 C006 1.443(2) . ?
C004 C00D 1.435(2) . ?
C004 C00E 1.442(2) . ?
C005 C006 1.382(2) . ?
C005 C00H 1.404(2) . ?
C006 C009 1.481(2) . ?
C007 C009 1.384(2) . ?
C007 C00G 1.426(2) . ?
C008 C00A 1.422(2) . ?
C00A C00F 1.355(3) . ?
C00B C00C 1.404(2) . ?
C00B C00E 1.378(2) . ?
C00C C00I 1.356(3) . ?
C00D C00I 1.416(2) . ?
C00D C00K 1.418(2) . ?
C00G C00J 1.356(2) . ?
C00H C00K 1.355(3) . ?
